data_2219864
loop_
_publ_author_name
'Ono, Katsuhiko'
'Tomura, Masaaki'
'Saito, Katsuhiro'

_publ_section_title
5,5-Bis(4-methoxyphenyl)-2,8-bis[3-(trifluoromethyl)phenyl]-5<i>H</i>-cyclopenta[2,1<i>-b</i>:3,4<i>-b</i>']dipyridine
_journal_coeditor_code HB2809
_journal_issue 11
_journal_name_full 'Acta Crystallographica Section E'
_journal_page_first o2183
_journal_paper_doi 10.1107/S160053680803420X
_journal_volume 64
_journal_year 2008
_chemical_formula_iupac 'C39 H26 F6 N2 O2'
_chemical_formula_moiety 'C39 H26 F6 N2 O2'
_chemical_formula_sum 'C39 H26 F6 N2 O2'
_chemical_formula_weight 668.62
_chemical_melting_point 483
_chemical_name_common
;
5,5-Bis(4-methoxyphenyl)-2,8-bis[3-(trifluoromethyl)phenyl]-5<i>H-</i>
cyclopenta[2,1<i>-b</i>:3,4<i>-b</i>']dipyridine
;
_chemical_name_systematic
;
9,9-Bis(4-methoxyphenyl)-3,6-bis[3-(trifluoromethyl)phenyl]-9<i>H-</i>-\
4,5-diazafluorene
;
_space_group_IT_number 19
_symmetry_cell_setting orthorhombic
_symmetry_space_group_name_Hall 'P 2ac 2ab'
_symmetry_space_group_name_H-M 'P 21 21 21'
_atom_sites_solution_hydrogens geom
_atom_sites_solution_primary direct
_atom_sites_solution_secondary difmap
_audit_creation_method SHELXL-97
_cell_angle_alpha 90.00
_cell_angle_beta 90.00
_cell_angle_gamma 90.00
_cell_formula_units_Z 4
_cell_length_a 9.283(2)
_cell_length_b 12.357(3)
_cell_length_c 26.941(6)
_cell_measurement_reflns_used 9363
_cell_measurement_temperature 173.0(10)
_cell_measurement_theta_max 27.5
_cell_measurement_theta_min 3.0
_cell_volume 3090.4(12)
_computing_cell_refinement 'CrystalClear (Rigaku/MSC, 2001)'
_computing_data_collection 'CrystalClear (Rigaku/MSC, 2001)'
_computing_data_reduction 'CrystalClear (Rigaku/MSC, 2001)'
_computing_molecular_graphics
;
PLATON (Spek, 2003) and Mercury (Macrae <i>et al.</i>,  2006)
;
_computing_publication_material 'WinGX (Farrugia, 1999)'
_computing_structure_refinement 'SHELXL97 (Sheldrick, 2008)'
_computing_structure_solution 'SHELXS97 (Sheldrick, 2008)'
_diffrn_ambient_temperature 173.0(10)
_diffrn_detector_area_resol_mean 14.7059
_diffrn_measured_fraction_theta_full 0.797
_diffrn_measured_fraction_theta_max 0.797
_diffrn_measurement_device_type 'Rigaku/MSC Mercury CCD'
_diffrn_measurement_method '\f and \w'
_diffrn_radiation_monochromator 'Graphite Monochromator'
_diffrn_radiation_type MoK\a
_diffrn_radiation_wavelength 0.71073
_diffrn_reflns_av_R_equivalents 0.0400
_diffrn_reflns_av_sigmaI/netI 0.0431
_diffrn_reflns_limit_h_max 11
_diffrn_reflns_limit_h_min -11
_diffrn_reflns_limit_k_max 13
_diffrn_reflns_limit_k_min -15
_diffrn_reflns_limit_l_max 34
_diffrn_reflns_limit_l_min -30
_diffrn_reflns_number 20599
_diffrn_reflns_theta_full 27.47
_diffrn_reflns_theta_max 27.47
_diffrn_reflns_theta_min 3.02
_exptl_absorpt_coefficient_mu 0.114
_exptl_absorpt_correction_type none
_exptl_crystal_colour colorless
_exptl_crystal_density_diffrn 1.437
_exptl_crystal_density_method 'not measured'
_exptl_crystal_description prism
_exptl_crystal_F_000 1376
_exptl_crystal_size_max 0.38
_exptl_crystal_size_mid 0.30
_exptl_crystal_size_min 0.20
_refine_diff_density_max 0.284
_refine_diff_density_min -0.251
_refine_ls_abs_structure_details none
_refine_ls_extinction_coef 0.0027(15)
_refine_ls_extinction_expression Fc^*^=kFc[1+0.001xFc^2^\l^3^/sin(2\q)]^-1/4^
_refine_ls_extinction_method 'SHELXL97 (Sheldrick, 2008)'
_refine_ls_goodness_of_fit_ref 1.046
_refine_ls_hydrogen_treatment constr
_refine_ls_matrix_type full
_refine_ls_number_parameters 498
_refine_ls_number_reflns 3171
_refine_ls_number_restraints 24
_refine_ls_restrained_S_all 1.050
_refine_ls_R_factor_all 0.0609
_refine_ls_R_factor_gt 0.0561
_refine_ls_shift/su_max 0.004
_refine_ls_shift/su_mean 0.000
_refine_ls_structure_factor_coef Fsqd
_refine_ls_weighting_details 'calc w=1/[\s^2^(Fo^2^)+(0.1005P)^2^+0.7722P] where P=(Fo^2^+2Fc^2^)/3'
_refine_ls_weighting_scheme calc
_refine_ls_wR_factor_gt 0.1421
_refine_ls_wR_factor_ref 0.1463
_reflns_number_gt 2849
_reflns_number_total 3171
_reflns_threshold_expression I>2\s(I)
_cod_data_source_file hb2809.cif
_cod_data_source_block I
_cod_database_code 2219864
_cod_database_fobs_code 2219864

loop_
_symmetry_equiv_pos_as_xyz
'x, y, z'
'-x+1/2, -y, z+1/2'
'x+1/2, -y+1/2, -z'
'-x, y+1/2, -z+1/2'

loop_
_atom_site_type_symbol
_atom_site_label
_atom_site_fract_x
_atom_site_fract_y
_atom_site_fract_z
_atom_site_U_iso_or_equiv
_atom_site_adp_type
_atom_site_calc_flag
_atom_site_refinement_flags
_atom_site_occupancy
_atom_site_disorder_assembly
_atom_site_disorder_group
C C1 -0.0417(4) -0.0056(3) 0.68651(14) 0.0225(8) Uani d . 1 . .
C C2 -0.1083(4) -0.0379(3) 0.73646(14) 0.0221(8) Uani d . 1 . .
C C3 -0.2401(4) -0.0855(3) 0.74784(15) 0.0243(8) Uani d . 1 . .
H H3 -0.3053 -0.1065 0.7224 0.029 Uiso calc R 1 . .
C C4 -0.2729(5) -0.1013(3) 0.79725(15) 0.0274(9) Uani d . 1 . .
H H4 -0.3601 -0.1365 0.8061 0.033 Uiso calc R 1 . .
C C5 -0.1782(4) -0.0656(3) 0.83462(14) 0.0241(8) Uani d . 1 . .
C C6 -0.0207(4) -0.0069(3) 0.77591(14) 0.0217(8) Uani d . 1 . .
C C7 0.1139(4) 0.0386(3) 0.75513(14) 0.0211(8) Uani d . 1 . .
C C8 0.3389(4) 0.1127(3) 0.75455(15) 0.0227(8) Uani d . 1 . .
C C9 0.3418(5) 0.1070(3) 0.70272(16) 0.0284(9) Uani d . 1 . .
H H9 0.4251 0.1307 0.6853 0.034 Uiso calc R 1 . .
C C10 0.2246(5) 0.0673(3) 0.67642(15) 0.0264(8) Uani d . 1 . .
H H10 0.2256 0.0628 0.6412 0.032 Uiso calc R 1 . .
C C11 0.1057(4) 0.0345(3) 0.70387(14) 0.0219(8) Uani d . 1 . .
C C12 -0.0196(5) -0.2558(3) 0.57401(15) 0.0251(8) Uani d . 1 . .
C C13 -0.0576(4) -0.2838(3) 0.62200(15) 0.0247(8) Uani d . 1 . .
H H13 -0.0803 -0.3568 0.6298 0.030 Uiso calc R 1 . .
C C14 -0.0625(4) -0.2046(3) 0.65879(15) 0.0237(8) Uani d . 1 . .
H H14 -0.0888 -0.2247 0.6916 0.028 Uiso calc R 1 . .
C C15 -0.0298(4) -0.0961(3) 0.64873(14) 0.0229(8) Uani d . 1 . .
C C16 0.0115(4) -0.0708(3) 0.59949(15) 0.0258(9) Uani d . 1 . .
H H16 0.0345 0.0019 0.5912 0.031 Uiso calc R 1 . .
C C17 0.0190(5) -0.1496(3) 0.56326(15) 0.0266(9) Uani d . 1 . .
H H17 0.0507 -0.1312 0.5308 0.032 Uiso calc R 1 . .
C C18 -0.3207(4) 0.2477(3) 0.62886(15) 0.0265(9) Uani d . 1 . .
C C19 -0.3525(4) 0.1388(3) 0.62095(15) 0.0262(9) Uani d . 1 . .
H H19 -0.4372 0.1190 0.6034 0.031 Uiso calc R 1 . .
C C20 -0.2610(4) 0.0602(3) 0.63860(15) 0.0256(9) Uani d . 1 . .
H H20 -0.2836 -0.0138 0.6331 0.031 Uiso calc R 1 . .
C C21 -0.1352(4) 0.0870(3) 0.66452(14) 0.0215(8) Uani d . 1 . .
C C22 -0.1038(5) 0.1955(3) 0.67151(15) 0.0264(9) Uani d . 1 . .
H H22 -0.0184 0.2153 0.6887 0.032 Uiso calc R 1 . .
C C23 -0.1952(5) 0.2765(3) 0.65377(16) 0.0296(9) Uani d . 1 . .
H H23 -0.1719 0.3506 0.6587 0.036 Uiso calc R 1 . .
C C24 -0.0996(6) -0.4215(4) 0.53919(18) 0.0383(11) Uani d . 1 . .
H H24A -0.0856 -0.4665 0.5096 0.058 Uiso calc R 1 . .
H H24B -0.2013 -0.4010 0.5418 0.058 Uiso calc R 1 . .
H H24C -0.0712 -0.4624 0.5688 0.058 Uiso calc R 1 . .
C C25 -0.3891(6) 0.4316(3) 0.6160(2) 0.0477(13) Uani d . 1 . .
H H25A -0.4691 0.4739 0.6022 0.072 Uiso calc R 1 . .
H H25B -0.3007 0.4481 0.5976 0.072 Uiso calc R 1 . .
H H25C -0.3760 0.4501 0.6510 0.072 Uiso calc R 1 . .
C C26 -0.2127(4) -0.0782(3) 0.88795(14) 0.0250(8) Uani d . 1 . .
C C27 -0.2372(5) -0.1807(4) 0.90810(15) 0.0302(9) Uani d . 1 . .
H H27 -0.2328 -0.2428 0.8874 0.036 Uiso calc R 1 . .
C C28 -0.2681(5) -0.1925(4) 0.95836(16) 0.0336(10) Uani d . 1 A .
C C29 -0.2793(5) -0.1024(4) 0.98864(17) 0.0384(11) Uani d . 1 . .
H H29 -0.3024 -0.1104 1.0228 0.046 Uiso calc R 1 . .
C C30 -0.2569(5) -0.0014(4) 0.96899(17) 0.0395(11) Uani d . 1 . .
H H30 -0.2646 0.0606 0.9897 0.047 Uiso calc R 1 . .
C C31 -0.2231(5) 0.0109(4) 0.91903(16) 0.0325(10) Uani d . 1 . .
H H31 -0.2070 0.0813 0.9060 0.039 Uiso calc R 1 . .
C C32 0.4591(4) 0.1623(3) 0.78298(14) 0.0237(8) Uani d . 1 . .
C C33 0.4380(4) 0.1942(3) 0.83220(16) 0.0270(9) Uani d . 1 . .
H H33 0.3477 0.1814 0.8477 0.032 Uiso calc R 1 . .
C C34 0.5474(5) 0.2441(3) 0.85863(15) 0.0274(9) Uani d . 1 A .
C C35 0.6800(5) 0.2636(4) 0.83707(17) 0.0366(11) Uani d . 1 . .
H H35 0.7541 0.2990 0.8552 0.044 Uiso calc R 1 . .
C C36 0.7027(5) 0.2308(4) 0.78883(18) 0.0446(13) Uani d . 1 . .
H H36 0.7941 0.2424 0.7739 0.053 Uiso calc R 1 . .
C C37 0.5943(5) 0.1811(4) 0.76177(17) 0.0346(10) Uani d . 1 . .
H H37 0.6120 0.1595 0.7285 0.041 Uiso calc R 1 . .
C C38 -0.2852(7) -0.3031(4) 0.97895(19) 0.0466(12) Uani d U 1 . .
C C39 0.5217(5) 0.2783(4) 0.91103(17) 0.0375(10) Uani d U 1 . .
N N1 -0.0507(4) -0.0179(3) 0.82383(12) 0.0236(7) Uani d . 1 . .
N N2 0.2259(4) 0.0768(3) 0.78144(12) 0.0233(7) Uani d . 1 . .
O O1 -0.0136(4) -0.3268(2) 0.53532(11) 0.0343(7) Uani d . 1 . .
O O2 -0.4209(3) 0.3188(2) 0.61156(12) 0.0369(8) Uani d . 1 . .
F F1 -0.3382(15) -0.3725(10) 0.9461(4) 0.071(3) Uani d PU 0.660(17) A 1
F F2 -0.3476(14) -0.3106(8) 1.0210(3) 0.075(3) Uani d PU 0.660(17) A 1
F F3 -0.1500(9) -0.3518(9) 0.9890(5) 0.075(3) Uani d PU 0.660(17) A 1
F F4 0.4349(13) 0.2060(11) 0.9350(2) 0.090(4) Uani d PU 0.660(17) A 1
F F5 0.6399(7) 0.2656(8) 0.9387(4) 0.056(2) Uani d PU 0.660(17) A 1
F F6 0.4708(16) 0.3715(9) 0.9164(3) 0.107(5) Uani d PU 0.660(17) A 1
F F7 -0.422(3) -0.3074(18) 1.0018(14) 0.142(12) Uani d PU 0.340(17) A 2
F F8 -0.198(4) -0.3251(18) 1.0103(10) 0.116(10) Uani d PU 0.340(17) A 2
F F9 -0.307(3) -0.383(2) 0.9498(6) 0.074(7) Uani d PU 0.340(17) A 2
F F10 0.559(3) 0.3875(16) 0.9153(8) 0.124(9) Uani d PU 0.340(17) A 2
F F11 0.3896(12) 0.2861(18) 0.9235(6) 0.069(6) Uani d PU 0.340(17) A 2
F F12 0.588(4) 0.238(3) 0.9431(10) 0.155(13) Uani d PU 0.340(17) A 2

loop_
_atom_site_aniso_label
_atom_site_aniso_U_11
_atom_site_aniso_U_22
_atom_site_aniso_U_33
_atom_site_aniso_U_12
_atom_site_aniso_U_13
_atom_site_aniso_U_23
C1 0.0176(19) 0.0241(19) 0.0257(19) -0.0006(15) -0.0014(16) 0.0025(15)
C2 0.0169(19) 0.0242(19) 0.0252(19) -0.0001(15) 0.0009(16) 0.0004(14)
C3 0.020(2) 0.026(2) 0.0266(19) -0.0040(15) -0.0008(16) -0.0027(15)
C4 0.023(2) 0.029(2) 0.031(2) -0.0062(17) 0.0011(18) -0.0025(16)
C5 0.023(2) 0.0240(19) 0.025(2) -0.0035(15) 0.0013(17) -0.0006(14)
C6 0.0180(19) 0.0228(19) 0.0243(19) 0.0001(14) 0.0018(16) -0.0020(14)
C7 0.0155(19) 0.0203(18) 0.028(2) -0.0030(14) -0.0008(16) -0.0001(14)
C8 0.016(2) 0.024(2) 0.028(2) -0.0032(15) -0.0003(16) -0.0022(15)
C9 0.018(2) 0.032(2) 0.035(2) -0.0064(16) 0.0030(18) 0.0009(17)
C10 0.024(2) 0.030(2) 0.0254(19) -0.0004(16) 0.0033(17) -0.0005(16)
C11 0.0164(19) 0.0226(19) 0.027(2) -0.0007(14) 0.0007(16) -0.0011(15)
C12 0.021(2) 0.028(2) 0.027(2) 0.0017(16) -0.0005(17) -0.0002(15)
C13 0.023(2) 0.0229(19) 0.028(2) 0.0017(15) 0.0007(17) -0.0014(15)
C14 0.017(2) 0.027(2) 0.028(2) -0.0008(15) 0.0004(16) 0.0043(15)
C15 0.019(2) 0.0254(19) 0.0242(19) -0.0010(15) -0.0004(16) 0.0004(14)
C16 0.022(2) 0.0231(19) 0.032(2) -0.0031(16) 0.0001(17) 0.0008(15)
C17 0.029(2) 0.028(2) 0.024(2) -0.0024(17) -0.0002(18) 0.0028(15)
C18 0.022(2) 0.029(2) 0.028(2) 0.0028(16) -0.0010(17) 0.0028(16)
C19 0.018(2) 0.031(2) 0.029(2) -0.0016(16) -0.0050(17) -0.0021(16)
C20 0.024(2) 0.027(2) 0.0256(19) 0.0003(16) 0.0009(17) -0.0011(15)
C21 0.019(2) 0.0231(19) 0.0228(19) 0.0021(15) 0.0016(15) -0.0022(14)
C22 0.023(2) 0.026(2) 0.030(2) -0.0011(16) -0.0051(17) 0.0005(16)
C23 0.025(2) 0.026(2) 0.038(2) -0.0023(16) 0.0002(19) 0.0042(17)
C24 0.044(3) 0.031(2) 0.040(2) -0.007(2) 0.000(2) -0.0066(19)
C25 0.038(3) 0.029(2) 0.076(4) 0.004(2) -0.011(3) 0.013(2)
C26 0.0163(19) 0.034(2) 0.025(2) -0.0038(16) 0.0030(16) -0.0009(16)
C27 0.029(2) 0.034(2) 0.028(2) -0.0080(17) -0.0002(18) 0.0006(16)
C28 0.031(2) 0.039(2) 0.031(2) -0.0077(19) 0.000(2) 0.0056(18)
C29 0.038(3) 0.048(3) 0.029(2) -0.007(2) 0.006(2) -0.0015(19)
C30 0.041(3) 0.041(3) 0.036(2) -0.005(2) 0.007(2) -0.007(2)
C31 0.033(2) 0.033(2) 0.032(2) -0.0027(19) 0.0080(19) -0.0064(18)
C32 0.018(2) 0.026(2) 0.027(2) -0.0035(15) -0.0008(16) -0.0011(15)
C33 0.016(2) 0.030(2) 0.034(2) -0.0025(15) -0.0013(17) -0.0039(16)
C34 0.021(2) 0.033(2) 0.027(2) -0.0036(17) -0.0029(17) -0.0030(16)
C35 0.023(2) 0.052(3) 0.035(2) -0.013(2) -0.0026(19) -0.004(2)
C36 0.024(2) 0.073(4) 0.036(3) -0.020(2) 0.002(2) -0.010(2)
C37 0.023(2) 0.051(3) 0.029(2) -0.0058(19) 0.0029(18) -0.0136(19)
C38 0.060(3) 0.046(3) 0.033(2) -0.008(3) -0.003(2) 0.013(2)
C39 0.026(2) 0.055(3) 0.031(2) -0.004(2) -0.0031(19) -0.010(2)
N1 0.0190(17) 0.0266(17) 0.0253(17) -0.0033(13) 0.0040(14) -0.0002(13)
N2 0.0191(17) 0.0255(17) 0.0251(16) -0.0004(13) 0.0001(14) -0.0011(12)
O1 0.043(2) 0.0291(16) 0.0307(15) -0.0046(13) 0.0021(14) -0.0048(12)
O2 0.0261(17) 0.0336(17) 0.051(2) 0.0062(13) -0.0094(15) 0.0072(14)
F1 0.103(6) 0.037(4) 0.072(5) -0.032(4) -0.048(4) 0.020(3)
F2 0.122(8) 0.061(4) 0.041(3) -0.009(6) 0.028(4) 0.014(3)
F3 0.065(4) 0.054(5) 0.107(8) 0.009(3) -0.020(4) 0.021(5)
F4 0.100(7) 0.139(8) 0.031(3) -0.077(7) 0.024(4) -0.021(4)
F5 0.025(3) 0.114(5) 0.030(3) 0.006(3) -0.007(2) -0.026(3)
F6 0.190(13) 0.088(6) 0.042(4) 0.105(7) -0.025(6) -0.020(4)
F7 0.137(16) 0.061(9) 0.23(3) 0.015(13) 0.144(18) 0.045(15)
F8 0.18(2) 0.060(12) 0.108(19) -0.014(15) -0.081(18) 0.035(11)
F9 0.16(2) 0.050(8) 0.016(5) 0.015(9) 0.021(8) 0.016(4)
F10 0.17(2) 0.097(10) 0.102(12) -0.089(13) 0.058(12) -0.076(9)
F11 0.031(5) 0.114(15) 0.061(8) -0.013(6) 0.023(5) -0.051(9)
F12 0.18(2) 0.22(2) 0.057(10) 0.17(2) -0.014(16) -0.015(15)

loop_
_atom_type_symbol
_atom_type_description
_atom_type_scat_dispersion_real
_atom_type_scat_dispersion_imag
_atom_type_scat_source
C C 0.0033 0.0016 'International Tables Vol C Tables 4.2.6.8 and 6.1.1.4'
H H 0.0000 0.0000 'International Tables Vol C Tables 4.2.6.8 and 6.1.1.4'
N N 0.0061 0.0033 'International Tables Vol C Tables 4.2.6.8 and 6.1.1.4'
O O 0.0106 0.0060 'International Tables Vol C Tables 4.2.6.8 and 6.1.1.4'
F F 0.0171 0.0103 'International Tables Vol C Tables 4.2.6.8 and 6.1.1.4'

loop_
_geom_angle_atom_site_label_1
_geom_angle_atom_site_label_2
_geom_angle_atom_site_label_3
_geom_angle
C15 C1 C11 112.3(3)
C15 C1 C2 115.2(3)
C11 C1 C2 100.2(3)
C15 C1 C21 109.2(3)
C11 C1 C21 112.2(3)
C2 C1 C21 107.5(3)
C3 C2 C6 117.5(4)
C3 C2 C1 131.1(4)
C6 C2 C1 111.3(3)
C4 C3 C2 117.8(4)
C4 C3 H3 121.1
C2 C3 H3 121.1
C3 C4 C5 120.6(4)
C3 C4 H4 119.7
C5 C4 H4 119.7
N1 C5 C4 121.9(4)
N1 C5 C26 116.3(3)
C4 C5 C26 121.7(4)
N1 C6 C2 126.3(4)
N1 C6 C7 125.7(3)
C2 C6 C7 108.0(3)
N2 C7 C11 125.6(4)
N2 C7 C6 125.9(3)
C11 C7 C6 108.5(3)
N2 C8 C9 122.3(4)
N2 C8 C32 116.3(3)
C9 C8 C32 121.4(4)
C10 C9 C8 120.8(4)
C10 C9 H9 119.6
C8 C9 H9 119.6
C11 C10 C9 117.0(4)
C11 C10 H10 121.5
C9 C10 H10 121.5
C7 C11 C10 118.5(4)
C7 C11 C1 111.5(3)
C10 C11 C1 130.0(4)
O1 C12 C13 124.3(4)
O1 C12 C17 115.9(4)
C13 C12 C17 119.7(4)
C12 C13 C14 119.8(4)
C12 C13 H13 120.1
C14 C13 H13 120.1
C13 C14 C15 121.8(4)
C13 C14 H14 119.1
C15 C14 H14 119.1
C14 C15 C16 116.8(4)
C14 C15 C1 124.1(3)
C16 C15 C1 119.1(3)
C17 C16 C15 121.3(4)
C17 C16 H16 119.3
C15 C16 H16 119.3
C16 C17 C12 120.3(4)
C16 C17 H17 119.8
C12 C17 H17 119.8
O2 C18 C23 124.9(4)
O2 C18 C19 115.2(4)
C23 C18 C19 119.9(4)
C20 C19 C18 119.9(4)
C20 C19 H19 120.1
C18 C19 H19 120.1
C19 C20 C21 121.3(4)
C19 C20 H20 119.3
C21 C20 H20 119.3
C22 C21 C20 118.2(4)
C22 C21 C1 122.9(4)
C20 C21 C1 118.8(3)
C21 C22 C23 121.3(4)
C21 C22 H22 119.4
C23 C22 H22 119.4
C18 C23 C22 119.4(4)
C18 C23 H23 120.3
C22 C23 H23 120.3
O1 C24 H24A 109.5
O1 C24 H24B 109.5
H24A C24 H24B 109.5
O1 C24 H24C 109.5
H24A C24 H24C 109.5
H24B C24 H24C 109.5
O2 C25 H25A 109.5
O2 C25 H25B 109.5
H25A C25 H25B 109.5
O2 C25 H25C 109.5
H25A C25 H25C 109.5
H25B C25 H25C 109.5
C31 C26 C27 118.3(4)
C31 C26 C5 121.1(4)
C27 C26 C5 120.6(4)
C28 C27 C26 120.5(4)
C28 C27 H27 119.8
C26 C27 H27 119.8
C29 C28 C27 120.3(4)
C29 C28 C38 120.9(4)
C27 C28 C38 118.8(4)
C30 C29 C28 119.6(4)
C30 C29 H29 120.2
C28 C29 H29 120.2
C29 C30 C31 120.5(4)
C29 C30 H30 119.8
C31 C30 H30 119.8
C26 C31 C30 120.9(4)
C26 C31 H31 119.6
C30 C31 H31 119.6
C37 C32 C33 117.8(4)
C37 C32 C8 122.1(4)
C33 C32 C8 120.0(4)
C34 C33 C32 120.7(4)
C34 C33 H33 119.6
C32 C33 H33 119.6
C35 C34 C33 121.0(4)
C35 C34 C39 119.4(4)
C33 C34 C39 119.7(4)
C36 C35 C34 118.8(4)
C36 C35 H35 120.6
C34 C35 H35 120.6
C35 C36 C37 121.0(4)
C35 C36 H36 119.5
C37 C36 H36 119.5
C36 C37 C32 120.7(4)
C36 C37 H37 119.7
C32 C37 H37 119.7
F2 C38 F1 112.1(8)
F2 C38 F3 101.7(7)
F1 C38 F3 100.5(8)
F9 C38 C28 119.8(10)
F2 C38 C28 116.6(7)
F1 C38 C28 112.6(6)
F3 C38 C28 111.6(7)
C28 C38 F7 107.0(10)
F6 C39 F5 110.7(7)
F6 C39 F4 109.0(8)
F5 C39 F4 98.3(7)
F11 C39 C34 115.1(7)
F6 C39 C34 115.4(5)
F5 C39 C34 111.3(6)
F10 C39 C34 108.1(9)
F4 C39 C34 110.9(5)
C6 N1 C5 115.9(3)
C7 N2 C8 115.7(3)
C12 O1 C24 116.8(3)
C18 O2 C25 117.4(4)

loop_
_geom_bond_atom_site_label_1
_geom_bond_atom_site_label_2
_geom_bond_site_symmetry_2
_geom_bond_distance
C1 C15 . 1.516(5)
C1 C11 . 1.529(5)
C1 C2 . 1.534(5)
C1 C21 . 1.553(5)
C2 C3 . 1.391(5)
C2 C6 . 1.392(6)
C3 C4 . 1.379(6)
C3 H3 . 0.9500
C4 C5 . 1.407(6)
C4 H4 . 0.9500
C5 N1 . 1.354(5)
C5 C26 . 1.480(5)
C6 N1 . 1.328(5)
C6 C7 . 1.480(5)
C7 N2 . 1.344(5)
C7 C11 . 1.384(5)
C8 N2 . 1.350(5)
C8 C9 . 1.398(6)
C8 C32 . 1.486(5)
C9 C10 . 1.388(6)
C9 H9 . 0.9500
C10 C11 . 1.389(6)
C10 H10 . 0.9500
C12 O1 . 1.364(5)
C12 C13 . 1.384(6)
C12 C17 . 1.391(5)
C13 C14 . 1.393(6)
C13 H13 . 0.9500
C14 C15 . 1.401(5)
C14 H14 . 0.9500
C15 C16 . 1.416(6)
C16 C17 . 1.380(5)
C16 H16 . 0.9500
C17 H17 . 0.9500
C18 O2 . 1.362(5)
C18 C23 . 1.391(6)
C18 C19 . 1.393(6)
C19 C20 . 1.376(6)
C19 H19 . 0.9500
C20 C21 . 1.401(6)
C20 H20 . 0.9500
C21 C22 . 1.385(5)
C22 C23 . 1.396(6)
C22 H22 . 0.9500
C23 H23 . 0.9500
C24 O1 . 1.421(5)
C24 H24A . 0.9800
C24 H24B . 0.9800
C24 H24C . 0.9800
C25 O2 . 1.430(6)
C25 H25A . 0.9800
C25 H25B . 0.9800
C25 H25C . 0.9800
C26 C31 . 1.387(6)
C26 C27 . 1.396(6)
C27 C28 . 1.392(6)
C27 H27 . 0.9500
C28 C29 . 1.385(6)
C28 C38 . 1.483(7)
C29 C30 . 1.371(7)
C29 H29 . 0.9500
C30 C31 . 1.390(7)
C30 H30 . 0.9500
C31 H31 . 0.9500
C32 C37 . 1.398(6)
C32 C33 . 1.397(6)
C33 C34 . 1.385(6)
C33 H33 . 0.9500
C34 C35 . 1.383(6)
C34 C39 . 1.493(6)
C35 C36 . 1.378(7)
C35 H35 . 0.9500
C36 C37 . 1.387(6)
C36 H36 . 0.9500
C37 H37 . 0.9500
C38 F8 . 1.20(2)
C38 F9 . 1.28(2)
C38 F2 . 1.275(10)
C38 F1 . 1.328(11)
C38 F3 . 1.418(10)
C38 F7 . 1.417(19)
C39 F12 . 1.17(2)
C39 F11 . 1.275(11)
C39 F6 . 1.253(8)
C39 F5 . 1.336(9)
C39 F10 . 1.399(16)
C39 F4 . 1.366(8)
F5 O1 2_555 2.953(11)
F8 O2 2_455 2.94(3)
F12 O1 2_555 2.80(3)

loop_
_geom_torsion_atom_site_label_1
_geom_torsion_atom_site_label_2
_geom_torsion_atom_site_label_3
_geom_torsion_atom_site_label_4
_geom_torsion
C15 C1 C2 C3 -56.1(6)
C11 C1 C2 C3 -176.8(4)
C21 C1 C2 C3 65.9(5)
C15 C1 C2 C6 127.9(4)
C11 C1 C2 C6 7.2(4)
C21 C1 C2 C6 -110.1(4)
C6 C2 C3 C4 -1.7(6)
C1 C2 C3 C4 -177.5(4)
C2 C3 C4 C5 2.8(6)
C3 C4 C5 N1 -2.0(6)
C3 C4 C5 C26 178.0(4)
C3 C2 C6 N1 -0.3(6)
C1 C2 C6 N1 176.3(4)
C3 C2 C6 C7 178.5(3)
C1 C2 C6 C7 -4.9(4)
N1 C6 C7 N2 -0.7(6)
C2 C6 C7 N2 -179.5(4)
N1 C6 C7 C11 178.8(4)
C2 C6 C7 C11 0.0(4)
N2 C8 C9 C10 2.4(6)
C32 C8 C9 C10 -175.5(4)
C8 C9 C10 C11 0.3(6)
N2 C7 C11 C10 3.3(6)
C6 C7 C11 C10 -176.2(3)
N2 C7 C11 C1 -175.6(3)
C6 C7 C11 C1 4.9(4)
C9 C10 C11 C7 -3.0(6)
C9 C10 C11 C1 175.7(4)
C15 C1 C11 C7 -130.0(3)
C2 C1 C11 C7 -7.3(4)
C21 C1 C11 C7 106.6(4)
C15 C1 C11 C10 51.2(5)
C2 C1 C11 C10 174.0(4)
C21 C1 C11 C10 -72.1(5)
O1 C12 C13 C14 -179.1(4)
C17 C12 C13 C14 2.6(6)
C12 C13 C14 C15 0.0(6)
C13 C14 C15 C16 -1.2(6)
C13 C14 C15 C1 176.3(4)
C11 C1 C15 C14 107.7(4)
C2 C1 C15 C14 -6.1(6)
C21 C1 C15 C14 -127.2(4)
C11 C1 C15 C16 -74.9(5)
C2 C1 C15 C16 171.3(4)
C21 C1 C15 C16 50.2(5)
C14 C15 C16 C17 0.0(6)
C1 C15 C16 C17 -177.7(4)
C15 C16 C17 C12 2.6(7)
O1 C12 C17 C16 177.7(4)
C13 C12 C17 C16 -3.8(7)
O2 C18 C19 C20 -177.6(4)
C23 C18 C19 C20 1.2(6)
C18 C19 C20 C21 -0.1(6)
C19 C20 C21 C22 -0.8(6)
C19 C20 C21 C1 176.0(4)
C15 C1 C21 C22 -140.5(4)
C11 C1 C21 C22 -15.4(5)
C2 C1 C21 C22 93.8(4)
C15 C1 C21 C20 42.9(5)
C11 C1 C21 C20 168.0(3)
C2 C1 C21 C20 -82.8(4)
C20 C21 C22 C23 0.6(6)
C1 C21 C22 C23 -176.0(4)
O2 C18 C23 C22 177.3(4)
C19 C18 C23 C22 -1.3(6)
C21 C22 C23 C18 0.4(6)
N1 C5 C26 C31 59.9(5)
C4 C5 C26 C31 -120.1(5)
N1 C5 C26 C27 -120.8(4)
C4 C5 C26 C27 59.2(6)
C31 C26 C27 C28 -1.4(6)
C5 C26 C27 C28 179.3(4)
C26 C27 C28 C29 2.0(7)
C26 C27 C28 C38 -176.5(5)
C27 C28 C29 C30 -1.3(7)
C38 C28 C29 C30 177.2(5)
C28 C29 C30 C31 0.0(8)
C27 C26 C31 C30 0.1(6)
C5 C26 C31 C30 179.4(4)
C29 C30 C31 C26 0.6(7)
N2 C8 C32 C37 165.7(4)
C9 C8 C32 C37 -16.2(6)
N2 C8 C32 C33 -15.8(6)
C9 C8 C32 C33 162.3(4)
C37 C32 C33 C34 1.0(6)
C8 C32 C33 C34 -177.6(4)
C32 C33 C34 C35 -0.1(7)
C32 C33 C34 C39 179.4(4)
C33 C34 C35 C36 -1.0(7)
C39 C34 C35 C36 179.4(5)
C34 C35 C36 C37 1.3(8)
C35 C36 C37 C32 -0.4(8)
C33 C32 C37 C36 -0.7(7)
C8 C32 C37 C36 177.8(4)
C29 C28 C38 F2 18.5(10)
C27 C28 C38 F2 -163.0(8)
C29 C28 C38 F1 150.2(9)
C27 C28 C38 F1 -31.3(10)
C29 C28 C38 F3 -97.7(8)
C27 C28 C38 F3 80.8(8)
C35 C34 C39 F6 91.0(10)
C33 C34 C39 F6 -88.6(10)
C35 C34 C39 F5 -36.2(7)
C33 C34 C39 F5 144.2(6)
C35 C34 C39 F4 -144.6(8)
C33 C34 C39 F4 35.9(10)
C2 C6 N1 C5 1.1(6)
C7 C6 N1 C5 -177.5(3)
C4 C5 N1 C6 0.0(5)
C26 C5 N1 C6 -180.0(3)
C11 C7 N2 C8 -0.7(6)
C6 C7 N2 C8 178.8(3)
C9 C8 N2 C7 -2.2(6)
C32 C8 N2 C7 175.8(3)
C13 C12 O1 C24 24.3(6)
C17 C12 O1 C24 -157.3(4)
C23 C18 O2 C25 5.1(6)
C19 C18 O2 C25 -176.2(4)
